data_1504327
loop_
_publ_author_name
'Hao, Erhong'
'Zhang, Min'
'E, Wenbo'
'Kadish, Karl M.'
'Fronczek, Frank R.'
'Courtney, Brandy H.'
'Vicente, M Gra\,ca H'

_publ_section_title
;
 Synthesis and spectroelectrochemistry of N-cobaltacarborane porphyrin
 conjugates.
;
_journal_issue 11
_journal_name_full 'Bioconjugate chemistry'
_journal_page_first 2171
_journal_page_last 2181
_journal_paper_doi 10.1021/bc800265w
_journal_volume 19
_journal_year 2008
_chemical_compound_source 'local laboratory'
_chemical_formula_moiety 'C52 H59 B18 Co1 N4 O2, H2 O1, 2(C5 H5 N1)'
_chemical_formula_sum 'C62 H71 B18 Co N6 O3'
_chemical_formula_weight 1201.76
_chemical_name_systematic
; 
 ? 
;
_space_group_IT_number 2
_symmetry_cell_setting triclinic
_symmetry_space_group_name_Hall '-P 1'
_symmetry_space_group_name_H-M 'P -1'
_atom_sites_solution_hydrogens geom
_atom_sites_solution_primary direct
_atom_sites_solution_secondary difmap
_audit_creation_method SHELXL-97
_cell_angle_alpha 66.662(7)
_cell_angle_beta 76.501(6)
_cell_angle_gamma 83.995(7)
_cell_formula_units_Z 2
_cell_length_a 14.488(2)
_cell_length_b 15.269(2)
_cell_length_c 15.850(3)
_cell_measurement_reflns_used 20681
_cell_measurement_temperature 110
_cell_measurement_theta_max 32.577
_cell_measurement_theta_min 2.546
_cell_volume 3130.2(9)
_computing_cell_refinement 'Denzo and Scalepack (Otwinowski & Minor, 1997)'
_computing_data_collection 'COLLECT (Nonius, 2000)'
_computing_data_reduction 'Denzo and Scalepack (Otwinowski & Minor, 1997)'
_computing_molecular_graphics 'Ortep-3 for Windows (Farrugia, 1997)'
_computing_publication_material 'SHELXL-97 (Sheldrick, 1997)'
_computing_structure_refinement 'SHELXL-97 (Sheldrick, 1997)'
_computing_structure_solution 'SIR97 (Altomare  et al., 1999)'
_diffrn_ambient_temperature 110
_diffrn_measured_fraction_theta_full 0.991
_diffrn_measured_fraction_theta_max 0.991
_diffrn_measurement_device_type 'KappaCCD (with Oxford Cryostream)'
_diffrn_measurement_method ' \w scans with \k offsets'
_diffrn_radiation_monochromator graphite
_diffrn_radiation_source 'fine-focus sealed tube'
_diffrn_radiation_type MoK\a
_diffrn_radiation_wavelength 0.71073
_diffrn_reflns_av_R_equivalents 0.1181
_diffrn_reflns_av_sigmaI/netI 0.2023
_diffrn_reflns_limit_h_max 21
_diffrn_reflns_limit_h_min -21
_diffrn_reflns_limit_k_max 23
_diffrn_reflns_limit_k_min -22
_diffrn_reflns_limit_l_max 23
_diffrn_reflns_limit_l_min -23
_diffrn_reflns_number 73501
_diffrn_reflns_theta_full 32.59
_diffrn_reflns_theta_max 32.59
_diffrn_reflns_theta_min 2.65
_diffrn_standards_decay_% <2
_diffrn_standards_number 0
_exptl_absorpt_coefficient_mu 0.326
_exptl_absorpt_correction_T_max 0.974
_exptl_absorpt_correction_T_min 0.862
_exptl_absorpt_correction_type multi-scan
_exptl_absorpt_process_details 'Denzo and Scalepack (Otwinowski & Minor, 1997)'
_exptl_crystal_colour 'dark blue'
_exptl_crystal_density_diffrn 1.275
_exptl_crystal_density_method 'not measured'
_exptl_crystal_description fragment
_exptl_crystal_F_000 1252
_exptl_crystal_size_max 0.25
_exptl_crystal_size_mid 0.20
_exptl_crystal_size_min 0.08
_refine_diff_density_max 0.985
_refine_diff_density_min -1.061
_refine_diff_density_rms 0.090
_refine_ls_extinction_method none
_refine_ls_goodness_of_fit_ref 1.030
_refine_ls_hydrogen_treatment mixed
_refine_ls_matrix_type full
_refine_ls_number_parameters 813
_refine_ls_number_reflns 22598
_refine_ls_number_restraints 0
_refine_ls_restrained_S_all 1.030
_refine_ls_R_factor_all 0.2247
_refine_ls_R_factor_gt 0.0936
_refine_ls_shift/su_max 0.001
_refine_ls_shift/su_mean 0.000
_refine_ls_structure_factor_coef Fsqd
_refine_ls_weighting_details 'calc w=1/[\s^2^(Fo^2^)+(0.0590P)^2^+3.4541P] where P=(Fo^2^+2Fc^2^)/3'
_refine_ls_weighting_scheme calc
_refine_ls_wR_factor_gt 0.1632
_refine_ls_wR_factor_ref 0.2066
_reflns_number_gt 10070
_reflns_number_total 22598
_reflns_threshold_expression I>2\s(I)
_cod_data_source_file bc800265w_si_003.cif
_cod_data_source_block N-cobaltacarboranePorphyrin3
_cod_depositor_comments
;
The following automatic conversions were performed:

'_symmetry_cell_setting' value 'Triclinic' changed to 'triclinic'
according to /home/saulius/struct/CIF-dictionaries/cif_core.dic
dictionary named 'cif_core.dic' version 2.4.1 from 2010-06-29.

Automatic conversion script
Id: cif_fix_values 1715 2011-07-08 13:25:40Z adriana 
;
_cod_original_cell_volume 3130.2(8)
_cod_original_sg_symbol_H-M 'P -1          '
_cod_database_code 1504327

loop_
_symmetry_equiv_pos_as_xyz
'x, y, z'
'-x, -y, -z'

loop_
_atom_site_label
_atom_site_type_symbol
_atom_site_fract_x
_atom_site_fract_y
_atom_site_fract_z
_atom_site_U_iso_or_equiv
_atom_site_adp_type
_atom_site_occupancy
_atom_site_symmetry_multiplicity
_atom_site_calc_flag
_atom_site_refinement_flags
_atom_site_disorder_assembly
_atom_site_disorder_group
O1 O 0.9002(2) 0.4675(2) 0.3915(2) 0.0273(4) Uiso 0.716(3) 1 d P A 1
C46 C 0.9043(4) 0.3710(3) 0.4013(4) 0.0273(4) Uiso 0.716(3) 1 d P A 1
H46A H 0.9191 0.3289 0.4628 0.033 Uiso 0.716(3) 1 calc PR A 1
H46B H 0.9541 0.3617 0.3508 0.033 Uiso 0.716(3) 1 calc PR A 1
C47 C 0.9891(3) 0.4929(3) 0.3987(3) 0.0273(4) Uiso 0.716(3) 1 d P A 1
H47A H 1.0407 0.4814 0.3507 0.033 Uiso 0.716(3) 1 calc PR A 1
H47B H 1.0022 0.4535 0.4615 0.033 Uiso 0.716(3) 1 calc PR A 1
C48 C 0.9853(3) 0.5962(3) 0.3838(3) 0.0273(4) Uiso 0.716(3) 1 d P A 1
H48A H 1.0377 0.6116 0.4058 0.033 Uiso 0.716(3) 1 calc PR A 1
H48B H 0.9242 0.6121 0.4187 0.033 Uiso 0.716(3) 1 calc PR A 1
O1' O 0.9631(6) 0.3865(6) 0.3927(5) 0.0273(4) Uiso 0.284(3) 1 d P A 2
C46' C 0.8696(8) 0.3818(9) 0.4410(9) 0.0273(4) Uiso 0.284(3) 1 d P A 2
H46C H 0.8477 0.4456 0.4406 0.033 Uiso 0.284(3) 1 calc PR A 2
H46D H 0.8648 0.3371 0.5072 0.033 Uiso 0.284(3) 1 calc PR A 2
C47' C 0.9844(8) 0.4730(8) 0.3087(8) 0.0273(4) Uiso 0.284(3) 1 d P A 2
H47C H 0.9302 0.4898 0.2766 0.033 Uiso 0.284(3) 1 calc PR A 2
H47D H 1.0409 0.4618 0.2650 0.033 Uiso 0.284(3) 1 calc PR A 2
C48' C 1.0028(8) 0.5543(8) 0.3330(8) 0.0273(4) Uiso 0.284(3) 1 d P A 2
H48C H 0.9610 0.5438 0.3952 0.033 Uiso 0.284(3) 1 calc PR A 2
H48D H 1.0686 0.5444 0.3433 0.033 Uiso 0.284(3) 1 calc PR A 2
C45 C 0.8063(2) 0.3478(2) 0.3947(2) 0.0187(6) Uani 1 1 d . . .
H45A H 0.7557 0.3663 0.4388 0.022 Uiso 0.716(3) 1 calc PR A 1
H45B H 0.7956 0.3830 0.3302 0.022 Uiso 0.716(3) 1 calc PR A 1
H45C H 0.7404 0.3696 0.4118 0.022 Uiso 0.284(3) 1 calc PR A 2
H45D H 0.8273 0.3796 0.3256 0.022 Uiso 0.284(3) 1 calc PR A 2
Co1 Co 0.85252(3) 0.79666(3) 0.19460(3) 0.02599(12) Uani 1 1 d . A .
O2 O 0.9949(2) 0.6508(2) 0.2796(3) 0.0733(11) Uani 1 1 d . . .
N21 N 0.80532(16) 0.24363(16) 0.41933(16) 0.0160(5) Uani 1 1 d . A .
N22 N 0.59655(17) 0.31156(17) 0.42962(17) 0.0154(5) Uani 1 1 d . A .
H22N H 0.626(2) 0.294(2) 0.385(2) 0.018 Uiso 1 1 d . . .
N23 N 0.63319(16) 0.40072(16) 0.22680(16) 0.0166(5) Uani 1 1 d . A .
N24 N 0.82797(17) 0.31712(18) 0.20677(17) 0.0168(5) Uani 1 1 d . A .
H24N H 0.781(2) 0.286(2) 0.245(2) 0.020 Uiso 1 1 d . . .
C1 C 0.8840(2) 0.1952(2) 0.3882(2) 0.0198(6) Uani 1 1 d . . .
C2 C 0.8860(2) 0.1021(2) 0.4581(2) 0.0226(6) Uani 1 1 d . A .
H2 H 0.9326 0.0541 0.4557 0.027 Uiso 1 1 calc R . .
C3 C 0.8091(2) 0.0937(2) 0.5297(2) 0.0210(6) Uani 1 1 d . . .
H3 H 0.7928 0.0383 0.5854 0.025 Uiso 1 1 calc R A .
C4 C 0.75758(19) 0.1812(2) 0.50708(19) 0.0163(6) Uani 1 1 d . A .
C5 C 0.67135(19) 0.20078(19) 0.55980(19) 0.0148(6) Uani 1 1 d . . .
C6 C 0.6041(2) 0.2706(2) 0.52271(19) 0.0161(6) Uani 1 1 d . A .
C7 C 0.5336(2) 0.3155(2) 0.5719(2) 0.0174(6) Uani 1 1 d . . .
H7 H 0.5209 0.3009 0.6376 0.021 Uiso 1 1 calc R A .
C8 C 0.4878(2) 0.3827(2) 0.5091(2) 0.0178(6) Uani 1 1 d . A .
H8 H 0.4392 0.4249 0.5229 0.021 Uiso 1 1 calc R . .
C9 C 0.52528(19) 0.3790(2) 0.4185(2) 0.0164(6) Uani 1 1 d . . .
C10 C 0.4934(2) 0.4304(2) 0.3348(2) 0.0176(6) Uani 1 1 d . A .
C11 C 0.54145(19) 0.4295(2) 0.2462(2) 0.0167(6) Uani 1 1 d . . .
C12 C 0.5000(2) 0.4623(2) 0.1632(2) 0.0194(6) Uani 1 1 d . A .
H12 H 0.4367 0.4843 0.1593 0.023 Uiso 1 1 calc R . .
C13 C 0.5695(2) 0.4551(2) 0.0931(2) 0.0192(6) Uani 1 1 d . . .
H13 H 0.5648 0.4702 0.0301 0.023 Uiso 1 1 calc R A .
C14 C 0.6535(2) 0.4193(2) 0.1330(2) 0.0170(6) Uani 1 1 d . A .
C15 C 0.7445(2) 0.41524(19) 0.07921(19) 0.0165(6) Uani 1 1 d . . .
C16 C 0.8261(2) 0.3769(2) 0.11666(19) 0.0171(6) Uani 1 1 d . A .
C17 C 0.9223(2) 0.3983(2) 0.0681(2) 0.0208(6) Uani 1 1 d . . .
H17 H 0.9430 0.4382 0.0038 0.025 Uiso 1 1 calc R A .
C18 C 0.9793(2) 0.3517(2) 0.1296(2) 0.0224(7) Uani 1 1 d . A .
H18 H 1.0465 0.3548 0.1164 0.027 Uiso 1 1 calc R . .
C19 C 0.9204(2) 0.2971(2) 0.2177(2) 0.0189(6) Uani 1 1 d . . .
C20 C 0.9476(2) 0.2316(2) 0.2997(2) 0.0213(6) Uani 1 1 d . A .
C21 C 0.64701(19) 0.1396(2) 0.6620(2) 0.0155(6) Uani 1 1 d . A .
C22 C 0.7148(2) 0.1174(2) 0.7177(2) 0.0198(6) Uani 1 1 d . . .
H22 H 0.7771 0.1419 0.6902 0.024 Uiso 1 1 calc R A .
C23 C 0.6919(2) 0.0601(2) 0.8127(2) 0.0233(7) Uani 1 1 d . A .
H23 H 0.7385 0.0457 0.8499 0.028 Uiso 1 1 calc R . .
C24 C 0.6014(2) 0.0236(2) 0.8535(2) 0.0264(7) Uani 1 1 d . . .
H24 H 0.5858 -0.0156 0.9185 0.032 Uiso 1 1 calc R A .
C25 C 0.5337(2) 0.0446(2) 0.7989(2) 0.0256(7) Uani 1 1 d . A .
H25 H 0.4719 0.0188 0.8267 0.031 Uiso 1 1 calc R . .
C26 C 0.5554(2) 0.1029(2) 0.7042(2) 0.0197(6) Uani 1 1 d . . .
H26 H 0.5081 0.1180 0.6678 0.024 Uiso 1 1 calc R A .
C27 C 0.4081(2) 0.4933(2) 0.3379(2) 0.0211(6) Uani 1 1 d . . .
C28 C 0.3251(2) 0.4624(3) 0.4061(2) 0.0322(8) Uani 1 1 d . A .
H28 H 0.3196 0.3980 0.4495 0.039 Uiso 1 1 calc R . .
C29 C 0.2503(3) 0.5267(3) 0.4101(3) 0.0497(11) Uani 1 1 d . . .
H29 H 0.1946 0.5062 0.4580 0.060 Uiso 1 1 calc R A .
C30 C 0.2559(3) 0.6200(3) 0.3455(3) 0.0518(12) Uani 1 1 d . A .
H30 H 0.2043 0.6632 0.3489 0.062 Uiso 1 1 calc R . .
C31 C 0.3359(3) 0.6499(3) 0.2766(2) 0.0342(8) Uani 1 1 d . . .
H31 H 0.3393 0.7135 0.2311 0.041 Uiso 1 1 calc R A .
C32 C 0.4120(2) 0.5879(2) 0.2731(2) 0.0228(7) Uani 1 1 d . A .
H32 H 0.4679 0.6098 0.2260 0.027 Uiso 1 1 calc R . .
C33 C 0.7594(2) 0.4600(2) -0.0252(2) 0.0183(6) Uani 1 1 d . A .
C34 C 0.7363(2) 0.5552(2) -0.0704(2) 0.0211(6) Uani 1 1 d . . .
H34 H 0.7103 0.5924 -0.0343 0.025 Uiso 1 1 calc R A .
C35 C 0.7509(2) 0.5965(2) -0.1671(2) 0.0283(7) Uani 1 1 d . A .
H35 H 0.7365 0.6622 -0.1975 0.034 Uiso 1 1 calc R . .
C36 C 0.7864(3) 0.5419(3) -0.2195(3) 0.0529(12) Uani 1 1 d . . .
H36 H 0.7948 0.5698 -0.2860 0.063 Uiso 1 1 calc R A .
C37 C 0.8098(4) 0.4473(3) -0.1758(3) 0.0644(15) Uani 1 1 d . A .
H37 H 0.8346 0.4102 -0.2122 0.077 Uiso 1 1 calc R . .
C38 C 0.7972(3) 0.4065(3) -0.0792(2) 0.0399(9) Uani 1 1 d . . .
H38 H 0.8144 0.3415 -0.0494 0.048 Uiso 1 1 calc R A .
C39 C 1.0474(2) 0.1968(2) 0.2944(2) 0.0229(7) Uani 1 1 d . . .
C40 C 1.0966(2) 0.1740(2) 0.2187(2) 0.0264(7) Uani 1 1 d . A .
H40 H 1.0652 0.1782 0.1709 0.032 Uiso 1 1 calc R . .
C41 C 1.1907(2) 0.1455(2) 0.2129(2) 0.0284(7) Uani 1 1 d . . .
H41 H 1.2236 0.1305 0.1609 0.034 Uiso 1 1 calc R A .
C42 C 1.2374(2) 0.1385(2) 0.2816(2) 0.0304(8) Uani 1 1 d . A .
H42 H 1.3023 0.1193 0.2768 0.037 Uiso 1 1 calc R . .
C43 C 1.1893(2) 0.1595(2) 0.3579(2) 0.0306(8) Uani 1 1 d . . .
H43 H 1.2211 0.1540 0.4059 0.037 Uiso 1 1 calc R A .
C44 C 1.0955(2) 0.1883(2) 0.3644(2) 0.0259(7) Uani 1 1 d . A .
H44 H 1.0630 0.2026 0.4170 0.031 Uiso 1 1 calc R . .
C49 C 0.8492(3) 0.9039(4) 0.2392(4) 0.0588(14) Uani 1 1 d . A .
H49 H 0.7738 0.9305 0.2467 0.071 Uiso 1 1 calc R . .
C50 C 0.9187(3) 0.9235(3) 0.1395(3) 0.0480(11) Uani 1 1 d . A .
H50 H 0.8937 0.9657 0.0728 0.058 Uiso 1 1 calc R . .
C51 C 0.7916(2) 0.6662(3) 0.2492(2) 0.0290(7) Uani 1 1 d . A .
H51 H 0.8180 0.6223 0.3147 0.035 Uiso 1 1 calc R . .
C52 C 0.8583(2) 0.6940(2) 0.1431(2) 0.0240(7) Uani 1 1 d . A .
H52 H 0.9342 0.6695 0.1323 0.029 Uiso 1 1 calc R . .
B1 B 0.9965(3) 0.8329(3) 0.1409(3) 0.0333(9) Uani 1 1 d . . .
H1 H 1.0268 0.8116 0.0799 0.040 Uiso 1 1 calc R A .
B2 B 0.9729(3) 0.7468(3) 0.2584(4) 0.0418(11) Uani 1 1 d . A .
B3 B 0.8729(3) 0.7990(5) 0.3190(4) 0.0595(17) Uani 1 1 d . . .
H3A H 0.8202 0.7534 0.3811 0.071 Uiso 1 1 calc R A .
B4 B 0.9912(4) 0.8103(5) 0.3297(4) 0.0645(17) Uani 1 1 d . A .
H4 H 1.0150 0.7709 0.3975 0.077 Uiso 1 1 calc R . .
B5 B 0.9107(4) 0.9096(6) 0.3135(6) 0.089(3) Uani 1 1 d . A .
H5 H 0.8801 0.9377 0.3697 0.107 Uiso 1 1 calc R . .
B6 B 0.9378(4) 0.9887(5) 0.1995(6) 0.075(2) Uani 1 1 d . . .
H6 H 0.9263 1.0676 0.1780 0.090 Uiso 1 1 calc R A .
B7 B 1.0328(3) 0.9404(3) 0.1420(4) 0.0541(14) Uani 1 1 d . A .
H7A H 1.0852 0.9890 0.0819 0.065 Uiso 1 1 calc R . .
B8 B 1.0680(3) 0.8304(3) 0.2185(3) 0.0404(11) Uani 1 1 d . A .
H8A H 1.1437 0.8049 0.2105 0.049 Uiso 1 1 calc R . .
B9 B 1.0298(3) 0.9249(5) 0.2574(5) 0.0703(19) Uani 1 1 d . A .
H9 H 1.0804 0.9602 0.2773 0.084 Uiso 1 1 calc R . .
B10 B 0.7087(3) 0.7561(3) 0.2503(3) 0.0268(8) Uani 1 1 d . . .
H10 H 0.6772 0.7750 0.3125 0.032 Uiso 1 1 calc R A .
B11 B 0.7303(3) 0.8433(3) 0.1336(3) 0.0284(8) Uani 1 1 d . A .
H11 H 0.7134 0.9208 0.1171 0.034 Uiso 1 1 calc R . .
B12 B 0.8264(3) 0.8007(3) 0.0697(3) 0.0267(8) Uani 1 1 d . . .
H12A H 0.8761 0.8515 0.0086 0.032 Uiso 1 1 calc R A .
B13 B 0.7117(3) 0.7883(3) 0.0580(3) 0.0287(8) Uani 1 1 d . A .
H13A H 0.6849 0.8302 -0.0077 0.034 Uiso 1 1 calc R . .
B14 B 0.7960(3) 0.6949(3) 0.0639(3) 0.0278(8) Uani 1 1 d . A .
H14 H 0.8262 0.6752 0.0019 0.033 Uiso 1 1 calc R . .
B15 B 0.7748(3) 0.6079(3) 0.1795(3) 0.0257(8) Uani 1 1 d . . .
H15 H 0.7909 0.5304 0.1949 0.031 Uiso 1 1 calc R A .
B16 B 0.6772(3) 0.6482(3) 0.2464(3) 0.0251(8) Uani 1 1 d . A .
H16 H 0.6275 0.5967 0.3068 0.030 Uiso 1 1 calc R . .
B17 B 0.6377(3) 0.7594(3) 0.1714(3) 0.0240(8) Uani 1 1 d . A .
H17A H 0.5612 0.7820 0.1811 0.029 Uiso 1 1 calc R . .
B18 B 0.6787(3) 0.6672(3) 0.1284(3) 0.0240(8) Uani 1 1 d . A .
H18A H 0.6296 0.6288 0.1099 0.029 Uiso 1 1 calc R . .
O1S O 0.67451(15) 0.19040(16) 0.31937(16) 0.0215(5) Uani 1 1 d . . .
H1S H 0.652(2) 0.193(2) 0.274(3) 0.032 Uiso 1 1 d . . .
H2S H 0.672(2) 0.135(3) 0.358(3) 0.032 Uiso 1 1 d . . .
N1S N 0.64433(19) -0.00263(19) 0.4486(2) 0.0277(6) Uani 1 1 d . . .
C1S C 0.6470(2) -0.0831(3) 0.4330(2) 0.0322(8) Uani 1 1 d . . .
H1S1 H 0.6762 -0.0815 0.3722 0.039 Uiso 1 1 calc R . .
C2S C 0.6099(2) -0.1677(3) 0.5002(3) 0.0341(8) Uani 1 1 d . . .
H2S1 H 0.6136 -0.2228 0.4857 0.041 Uiso 1 1 calc R . .
C3S C 0.5673(2) -0.1719(2) 0.5889(3) 0.0298(8) Uani 1 1 d . . .
H3S H 0.5417 -0.2299 0.6368 0.036 Uiso 1 1 calc R . .
C4S C 0.5626(2) -0.0899(2) 0.6064(2) 0.0252(7) Uani 1 1 d . . .
H4S H 0.5331 -0.0899 0.6666 0.030 Uiso 1 1 calc R . .
C5S C 0.6017(2) -0.0079(2) 0.5347(2) 0.0243(7) Uani 1 1 d . . .
H5S H 0.5980 0.0484 0.5474 0.029 Uiso 1 1 calc R . .
N2S N 0.6048(3) 0.1924(2) 0.1622(2) 0.0411(8) Uani 1 1 d . . .
C6S C 0.6700(4) 0.1617(3) 0.1063(3) 0.0643(14) Uani 1 1 d . . .
H6S H 0.7285 0.1377 0.1245 0.077 Uiso 1 1 calc R . .
C7S C 0.6562(6) 0.1632(4) 0.0206(4) 0.091(2) Uani 1 1 d . . .
H7S H 0.7042 0.1413 -0.0189 0.109 Uiso 1 1 calc R . .
C8S C 0.5696(7) 0.1978(5) -0.0038(4) 0.103(3) Uani 1 1 d . . .
H8S H 0.5567 0.1989 -0.0603 0.123 Uiso 1 1 calc R . .
C9S C 0.5049(5) 0.2294(4) 0.0525(4) 0.085(2) Uani 1 1 d . . .
H9S H 0.4458 0.2541 0.0362 0.102 Uiso 1 1 calc R . .
C10S C 0.5241(4) 0.2262(3) 0.1342(3) 0.0531(12) Uani 1 1 d . . .
H10S H 0.4769 0.2495 0.1732 0.064 Uiso 1 1 calc R . .

loop_
_atom_site_aniso_label
_atom_site_aniso_U_11
_atom_site_aniso_U_22
_atom_site_aniso_U_33
_atom_site_aniso_U_23
_atom_site_aniso_U_13
_atom_site_aniso_U_12
C45 0.0207(15) 0.0150(14) 0.0176(15) -0.0035(12) -0.0016(12) -0.0052(11)
Co1 0.0201(2) 0.0304(3) 0.0346(3) -0.0209(2) -0.00357(18) -0.00171(18)
O2 0.0396(17) 0.0317(17) 0.137(3) -0.0070(18) -0.0379(19) -0.0097(13)
N21 0.0142(12) 0.0176(12) 0.0155(12) -0.0053(10) -0.0028(9) -0.0024(9)
N22 0.0165(12) 0.0179(13) 0.0116(12) -0.0061(10) -0.0020(9) -0.0001(9)
N23 0.0178(12) 0.0172(12) 0.0134(12) -0.0043(10) -0.0031(9) -0.0011(10)
N24 0.0128(12) 0.0215(13) 0.0135(13) -0.0050(10) -0.0004(9) -0.0015(10)
C1 0.0132(14) 0.0285(17) 0.0178(15) -0.0095(13) -0.0034(11) 0.0025(12)
C2 0.0184(15) 0.0252(17) 0.0199(16) -0.0052(13) -0.0042(12) 0.0041(12)
C3 0.0209(15) 0.0204(16) 0.0181(16) -0.0039(13) -0.0038(12) 0.0007(12)
C4 0.0163(14) 0.0198(15) 0.0133(14) -0.0062(12) -0.0031(11) -0.0041(11)
C5 0.0187(14) 0.0152(14) 0.0120(14) -0.0060(11) -0.0022(11) -0.0055(11)
C6 0.0176(14) 0.0161(14) 0.0137(14) -0.0049(12) -0.0011(11) -0.0041(11)
C7 0.0203(15) 0.0179(15) 0.0139(14) -0.0066(12) -0.0019(11) -0.0022(11)
C8 0.0191(14) 0.0180(15) 0.0177(15) -0.0098(12) -0.0012(11) -0.0008(11)
C9 0.0159(14) 0.0153(14) 0.0194(15) -0.0086(12) -0.0025(11) -0.0011(11)
C10 0.0176(14) 0.0179(15) 0.0169(15) -0.0058(12) -0.0031(11) -0.0030(11)
C11 0.0169(14) 0.0136(14) 0.0167(15) -0.0021(12) -0.0035(11) -0.0032(11)
C12 0.0188(15) 0.0239(16) 0.0148(15) -0.0055(13) -0.0051(11) -0.0026(12)
C13 0.0219(15) 0.0230(16) 0.0131(14) -0.0068(12) -0.0052(12) 0.0007(12)
C14 0.0200(14) 0.0136(14) 0.0161(15) -0.0045(12) -0.0029(11) -0.0011(11)
C15 0.0233(15) 0.0131(14) 0.0137(14) -0.0061(11) -0.0035(11) 0.0002(11)
C16 0.0213(15) 0.0169(15) 0.0116(14) -0.0052(12) -0.0005(11) -0.0012(11)
C17 0.0201(15) 0.0218(16) 0.0158(15) -0.0046(13) 0.0005(12) -0.0009(12)
C18 0.0170(15) 0.0259(17) 0.0197(16) -0.0078(13) 0.0031(12) -0.0014(12)
C19 0.0149(14) 0.0248(16) 0.0167(15) -0.0093(13) -0.0001(11) -0.0012(12)
C20 0.0157(14) 0.0295(17) 0.0170(16) -0.0078(13) -0.0025(12) 0.0001(12)
C21 0.0166(14) 0.0151(14) 0.0159(14) -0.0080(12) -0.0024(11) 0.0011(11)
C22 0.0200(15) 0.0191(15) 0.0213(16) -0.0084(13) -0.0052(12) 0.0001(12)
C23 0.0298(17) 0.0242(17) 0.0180(16) -0.0094(13) -0.0097(13) 0.0062(13)
C24 0.0373(19) 0.0203(16) 0.0141(16) -0.0022(13) -0.0009(14) 0.0034(14)
C25 0.0233(16) 0.0240(17) 0.0208(17) -0.0040(14) 0.0052(13) -0.0044(13)
C26 0.0184(15) 0.0172(15) 0.0195(16) -0.0048(12) -0.0007(12) -0.0005(11)
C27 0.0185(15) 0.0302(18) 0.0163(15) -0.0108(13) -0.0056(12) 0.0051(12)
C28 0.0243(17) 0.048(2) 0.0146(16) -0.0036(15) -0.0028(13) 0.0059(15)
C29 0.0258(19) 0.073(3) 0.025(2) -0.003(2) 0.0064(15) 0.0174(19)
C30 0.041(2) 0.072(3) 0.031(2) -0.017(2) -0.0059(18) 0.034(2)
C31 0.041(2) 0.037(2) 0.0234(18) -0.0124(16) -0.0131(16) 0.0194(16)
C32 0.0260(16) 0.0299(18) 0.0159(15) -0.0105(14) -0.0097(12) 0.0045(13)
C33 0.0202(15) 0.0218(16) 0.0132(14) -0.0073(12) -0.0030(11) -0.0001(12)
C34 0.0242(16) 0.0230(16) 0.0162(15) -0.0082(13) -0.0024(12) -0.0016(12)
C35 0.0329(19) 0.0252(18) 0.0192(17) -0.0019(14) -0.0043(14) 0.0026(14)
C36 0.086(3) 0.051(3) 0.0119(18) -0.0074(18) -0.0086(19) 0.017(2)
C37 0.122(4) 0.049(3) 0.017(2) -0.0167(19) -0.010(2) 0.028(3)
C38 0.069(3) 0.031(2) 0.0182(18) -0.0114(16) -0.0106(17) 0.0157(18)
C39 0.0174(15) 0.0270(17) 0.0174(16) -0.0033(13) -0.0012(12) 0.0025(12)
C40 0.0232(16) 0.0270(18) 0.0201(17) -0.0014(14) -0.0034(13) 0.0036(13)
C41 0.0218(16) 0.0247(17) 0.0261(18) -0.0024(14) 0.0023(13) 0.0069(13)
C42 0.0161(15) 0.0249(18) 0.033(2) 0.0038(15) -0.0012(14) 0.0046(13)
C43 0.0211(16) 0.0319(19) 0.0271(19) 0.0021(15) -0.0061(14) -0.0034(14)
C44 0.0194(16) 0.0347(19) 0.0164(16) -0.0028(14) -0.0021(12) -0.0016(13)
C49 0.029(2) 0.083(3) 0.105(4) -0.080(3) -0.014(2) 0.005(2)
C50 0.036(2) 0.033(2) 0.092(3) -0.036(2) -0.020(2) -0.0046(17)
C51 0.0225(17) 0.039(2) 0.0275(18) -0.0166(16) -0.0017(14) -0.0039(14)
C52 0.0224(16) 0.0249(17) 0.0255(17) -0.0144(14) 0.0040(13) -0.0043(13)
B1 0.027(2) 0.027(2) 0.048(3) -0.019(2) 0.0002(18) -0.0094(16)
B2 0.020(2) 0.041(3) 0.059(3) -0.013(2) -0.0074(19) -0.0112(18)
B3 0.025(2) 0.123(5) 0.053(3) -0.059(4) 0.001(2) -0.015(3)
B4 0.036(3) 0.108(5) 0.060(4) -0.037(4) -0.015(2) -0.016(3)
B5 0.033(3) 0.156(7) 0.157(7) -0.139(7) -0.037(4) 0.020(4)
B6 0.048(3) 0.074(4) 0.148(7) -0.084(5) -0.034(4) 0.006(3)
B7 0.037(3) 0.035(3) 0.105(5) -0.037(3) -0.023(3) -0.006(2)
B8 0.024(2) 0.042(3) 0.063(3) -0.029(2) -0.007(2) -0.0053(18)
B9 0.031(3) 0.100(5) 0.126(6) -0.090(5) -0.019(3) 0.000(3)
B10 0.0202(18) 0.035(2) 0.035(2) -0.0253(19) -0.0041(16) 0.0007(15)
B11 0.027(2) 0.0174(19) 0.043(2) -0.0154(18) -0.0066(17) 0.0036(15)
B12 0.0267(19) 0.0219(19) 0.032(2) -0.0112(17) -0.0041(16) -0.0027(15)
B13 0.027(2) 0.032(2) 0.025(2) -0.0087(17) -0.0039(16) -0.0047(16)
B14 0.028(2) 0.033(2) 0.025(2) -0.0176(17) 0.0058(15) -0.0108(16)
B15 0.0277(19) 0.0198(19) 0.030(2) -0.0131(16) 0.0029(16) -0.0054(15)
B16 0.0230(18) 0.027(2) 0.0225(19) -0.0103(16) 0.0042(14) -0.0050(15)
B17 0.0208(18) 0.028(2) 0.026(2) -0.0145(16) -0.0026(15) 0.0004(15)
B18 0.0261(19) 0.027(2) 0.0218(19) -0.0145(16) 0.0014(15) -0.0049(15)
O1S 0.0259(12) 0.0188(11) 0.0181(12) -0.0036(9) -0.0050(9) -0.0058(9)
N1S 0.0238(14) 0.0258(15) 0.0301(16) -0.0064(13) -0.0053(12) -0.0044(11)
C1S 0.0306(18) 0.040(2) 0.0300(19) -0.0180(17) -0.0051(15) -0.0017(15)
C2S 0.036(2) 0.0298(19) 0.046(2) -0.0227(18) -0.0113(17) -0.0012(15)
C3S 0.0264(17) 0.0219(17) 0.038(2) -0.0044(15) -0.0116(15) -0.0062(13)
C4S 0.0208(16) 0.0306(18) 0.0253(18) -0.0104(15) -0.0058(13) -0.0039(13)
C5S 0.0217(16) 0.0216(17) 0.0346(19) -0.0136(15) -0.0105(14) 0.0003(13)
N2S 0.065(2) 0.0297(17) 0.0310(18) -0.0075(14) -0.0174(16) -0.0112(16)
C6S 0.087(4) 0.049(3) 0.051(3) -0.014(2) -0.004(3) -0.018(3)
C7S 0.148(6) 0.069(4) 0.049(4) -0.030(3) 0.023(4) -0.044(4)
C8S 0.204(9) 0.074(4) 0.032(3) 0.001(3) -0.038(4) -0.067(5)
C9S 0.146(6) 0.052(3) 0.061(4) 0.011(3) -0.068(4) -0.045(4)
C10S 0.078(3) 0.032(2) 0.049(3) -0.0007(19) -0.032(2) -0.018(2)

loop_
_atom_type_symbol
_atom_type_description
_atom_type_scat_dispersion_real
_atom_type_scat_dispersion_imag
_atom_type_scat_source
C C 0.0033 0.0016 'International Tables Vol C Tables 4.2.6.8 and 6.1.1.4'
H H 0.0000 0.0000 'International Tables Vol C Tables 4.2.6.8 and 6.1.1.4'
B B 0.0013 0.0007 'International Tables Vol C Tables 4.2.6.8 and 6.1.1.4'
Co Co 0.3494 0.9721 'International Tables Vol C Tables 4.2.6.8 and 6.1.1.4'
N N 0.0061 0.0033 'International Tables Vol C Tables 4.2.6.8 and 6.1.1.4'
O O 0.0106 0.0060 'International Tables Vol C Tables 4.2.6.8 and 6.1.1.4'

loop_
_geom_angle_atom_site_label_1
_geom_angle_atom_site_label_2
_geom_angle_atom_site_label_3
_geom_angle
C46 O1 C47 109.4(3)
O1 C46 C45 106.7(4)
O1 C46 H46A 110.4
C45 C46 H46A 110.4
O1 C46 H46B 110.4
C45 C46 H46B 110.4
H46A C46 H46B 108.6
O1 C47 C48 108.8(4)
O1 C47 H47A 109.9
C48 C47 H47A 109.9
O1 C47 H47B 109.9
C48 C47 H47B 109.9
H47A C47 H47B 108.3
C47 C48 O2 106.0(4)
C47 C48 H48A 110.5
O2 C48 H48A 110.5
C47 C48 H48B 110.5
O2 C48 H48B 110.5
H48A C48 H48B 108.7
C46' O1' C47' 113.6(9)
O1' C46' C45 110.0(9)
O1' C46' H46C 109.7
C45 C46' H46C 109.7
O1' C46' H46D 109.7
C45 C46' H46D 109.7
H46C C46' H46D 108.2
O1' C47' C48' 110.9(9)
O1' C47' H47C 109.5
C48' C47' H47C 109.5
O1' C47' H47D 109.5
C48' C47' H47D 109.5
H47C C47' H47D 108.0
O2 C48' C47' 126.7(10)
O2 C48' H48C 105.6
C47' C48' H48C 105.6
O2 C48' H48D 105.6
C47' C48' H48D 105.6
H48C C48' H48D 106.1
N21 C45 C46 106.9(3)
N21 C45 C46' 116.3(5)
C46 C45 C46' 29.0(4)
N21 C45 H45A 110.3
C46 C45 H45A 110.3
C46' C45 H45A 81.5
N21 C45 H45B 110.3
C46 C45 H45B 110.3
C46' C45 H45B 124.9
H45A C45 H45B 108.6
N21 C45 H45C 108.2
C46 C45 H45C 135.1
C46' C45 H45C 108.2
H45A C45 H45C 29.9
H45B C45 H45C 82.3
N21 C45 H45D 108.2
C46 C45 H45D 86.9
C46' C45 H45D 108.2
H45A C45 H45D 130.1
H45B C45 H45D 26.2
H45C C45 H45D 107.4
C49 Co1 C52 177.04(18)
C49 Co1 C50 46.52(18)
C52 Co1 C50 130.73(16)
C49 Co1 C51 134.94(17)
C52 Co1 C51 47.85(12)
C50 Co1 C51 177.50(15)
C49 Co1 B3 47.9(2)
C52 Co1 B3 134.6(2)
C50 Co1 B3 82.1(2)
C51 Co1 B3 97.9(2)
C49 Co1 B12 129.26(19)
C52 Co1 B12 48.29(14)
C50 Co1 B12 96.72(17)
C51 Co1 B12 83.42(14)
B3 Co1 B12 176.7(2)
C49 Co1 B1 83.04(16)
C52 Co1 B1 95.40(14)
C50 Co1 B1 48.23(16)
C51 Co1 B1 129.27(15)
B3 Co1 B1 85.98(18)
B12 Co1 B1 95.55(16)
C49 Co1 B10 98.05(15)
C52 Co1 B10 83.57(13)
C50 Co1 B10 133.35(15)
C51 Co1 B10 49.15(14)
B3 Co1 B10 93.85(16)
B12 Co1 B10 84.71(15)
B1 Co1 B10 178.38(17)
C49 Co1 B11 95.95(16)
C52 Co1 B11 83.21(14)
C50 Co1 B11 98.06(16)
C51 Co1 B11 83.93(14)
B3 Co1 B11 127.96(18)
B12 Co1 B11 49.04(15)
B1 Co1 B11 131.80(17)
B10 Co1 B11 49.37(15)
C49 Co1 B2 84.64(18)
C52 Co1 B2 96.28(16)
C50 Co1 B2 83.33(17)
C51 Co1 B2 94.69(15)
B3 Co1 B2 51.6(2)
B12 Co1 B2 131.41(17)
B1 Co1 B2 49.60(17)
B10 Co1 B2 129.21(17)
B11 Co1 B2 178.51(16)
C48' O2 B2 159.2(6)
C48' O2 C48 48.0(5)
B2 O2 C48 111.6(4)
C1 N21 C4 108.0(2)
C1 N21 C45 121.6(2)
C4 N21 C45 121.8(2)
C9 N22 C6 110.2(2)
C9 N22 H22N 122(2)
C6 N22 H22N 127(2)
C11 N23 C14 105.4(2)
C16 N24 C19 110.2(2)
C16 N24 H24N 124(2)
C19 N24 H24N 124(2)
N21 C1 C2 108.0(2)
N21 C1 C20 125.5(3)
C2 C1 C20 126.4(3)
C3 C2 C1 108.0(3)
C3 C2 H2 126.0
C1 C2 H2 126.0
C2 C3 C4 108.7(3)
C2 C3 H3 125.7
C4 C3 H3 125.7
N21 C4 C5 125.8(3)
N21 C4 C3 107.3(2)
C5 C4 C3 126.7(3)
C4 C5 C6 125.1(3)
C4 C5 C21 117.5(3)
C6 C5 C21 117.4(2)
N22 C6 C5 126.1(3)
N22 C6 C7 106.5(2)
C5 C6 C7 127.3(3)
C8 C7 C6 108.5(3)
C8 C7 H7 125.8
C6 C7 H7 125.8
C7 C8 C9 108.2(3)
C7 C8 H8 125.9
C9 C8 H8 125.9
N22 C9 C10 125.8(3)
N22 C9 C8 106.5(2)
C10 C9 C8 127.6(3)
C9 C10 C11 123.3(3)
C9 C10 C27 118.5(3)
C11 C10 C27 118.1(3)
N23 C11 C10 124.4(3)
N23 C11 C12 111.0(2)
C10 C11 C12 124.5(3)
C13 C12 C11 106.1(3)
C13 C12 H12 127.0
C11 C12 H12 127.0
C12 C13 C14 106.5(3)
C12 C13 H13 126.7
C14 C13 H13 126.7
N23 C14 C15 125.1(3)
N23 C14 C13 110.8(2)
C15 C14 C13 123.8(3)
C14 C15 C16 124.7(3)
C14 C15 C33 118.7(3)
C16 C15 C33 116.4(2)
N24 C16 C15 126.8(3)
N24 C16 C17 107.0(3)
C15 C16 C17 126.2(3)
C18 C17 C16 108.2(3)
C18 C17 H17 125.9
C16 C17 H17 125.9
C17 C18 C19 108.1(3)
C17 C18 H18 125.9
C19 C18 H18 125.9
N24 C19 C20 124.7(3)
N24 C19 C18 106.5(3)
C20 C19 C18 128.7(3)
C19 C20 C1 123.5(3)
C19 C20 C39 119.0(3)
C1 C20 C39 117.6(3)
C22 C21 C26 118.6(3)
C22 C21 C5 120.9(2)
C26 C21 C5 120.5(3)
C23 C22 C21 120.7(3)
C23 C22 H22 119.7
C21 C22 H22 119.7
C24 C23 C22 120.2(3)
C24 C23 H23 119.9
C22 C23 H23 119.9
C23 C24 C25 119.7(3)
C23 C24 H24 120.2
C25 C24 H24 120.2
C24 C25 C26 120.6(3)
C24 C25 H25 119.7
C26 C25 H25 119.7
C25 C26 C21 120.2(3)
C25 C26 H26 119.9
C21 C26 H26 119.9
C28 C27 C32 118.5(3)
C28 C27 C10 122.1(3)
C32 C27 C10 119.3(3)
C29 C28 C27 119.5(3)
C29 C28 H28 120.2
C27 C28 H28 120.2
C30 C29 C28 120.9(3)
C30 C29 H29 119.5
C28 C29 H29 119.5
C31 C30 C29 119.8(4)
C31 C30 H30 120.1
C29 C30 H30 120.1
C30 C31 C32 120.1(3)
C30 C31 H31 120.0
C32 C31 H31 120.0
C31 C32 C27 121.1(3)
C31 C32 H32 119.4
C27 C32 H32 119.4
C34 C33 C38 118.8(3)
C34 C33 C15 120.9(3)
C38 C33 C15 120.3(3)
C35 C34 C33 120.7(3)
C35 C34 H34 119.6
C33 C34 H34 119.6
C34 C35 C36 119.7(3)
C34 C35 H35 120.1
C36 C35 H35 120.1
C37 C36 C35 120.3(3)
C37 C36 H36 119.9
C35 C36 H36 119.9
C36 C37 C38 120.0(4)
C36 C37 H37 120.0
C38 C37 H37 120.0
C37 C38 C33 120.4(3)
C37 C38 H38 119.8
C33 C38 H38 119.8
C40 C39 C44 118.3(3)
C40 C39 C20 121.1(3)
C44 C39 C20 120.6(3)
C41 C40 C39 120.4(3)
C41 C40 H40 119.8
C39 C40 H40 119.8
C42 C41 C40 120.7(3)
C42 C41 H41 119.6
C40 C41 H41 119.6
C41 C42 C43 119.7(3)
C41 C42 H42 120.1
C43 C42 H42 120.1
C44 C43 C42 120.2(3)
C44 C43 H43 119.9
C42 C43 H43 119.9
C43 C44 C39 120.8(3)
C43 C44 H44 119.6
C39 C44 H44 119.6
C50 C49 B3 111.3(3)
C50 C49 B5 109.0(4)
B3 C49 B5 65.1(4)
C50 C49 B6 61.1(3)
B3 C49 B6 114.8(4)
B5 C49 B6 60.0(4)
C50 C49 Co1 66.93(18)
B3 C49 Co1 67.9(2)
B5 C49 Co1 126.6(4)
B6 C49 Co1 124.6(3)
C50 C49 H49 122.8
B3 C49 H49 117.6
B5 C49 H49 117.1
B6 C49 H49 117.0
Co1 C49 H49 106.0
C49 C50 B1 112.6(4)
C49 C50 B6 63.8(3)
B1 C50 B6 115.3(3)
C49 C50 B7 111.6(4)
B1 C50 B7 63.3(2)
B6 C50 B7 61.0(3)
C49 C50 Co1 66.5(2)
B1 C50 Co1 68.35(18)
B6 C50 Co1 126.8(4)
B7 C50 Co1 125.8(3)
C49 C50 H50 120.6
B1 C50 H50 118.1
B6 C50 H50 114.9
B7 C50 H50 117.4
Co1 C50 H50 105.9
C52 C51 B16 109.1(2)
C52 C51 B10 109.7(3)
B16 C51 B10 62.2(2)
C52 C51 B15 60.70(19)
B16 C51 B15 61.6(2)
B10 C51 B15 112.9(3)
C52 C51 Co1 65.62(15)
B16 C51 Co1 124.0(2)
B10 C51 Co1 67.91(17)
B15 C51 Co1 122.6(2)
C52 C51 H51 123.1
B16 C51 H51 117.7
B10 C51 H51 119.5
B15 C51 H51 117.2
Co1 C51 H51 107.7
C51 C52 B12 110.9(3)
C51 C52 B14 112.2(2)
B12 C52 B14 62.7(2)
C51 C52 B15 62.38(19)
B12 C52 B15 113.7(3)
B14 C52 B15 62.2(2)
C51 C52 Co1 66.53(15)
B12 C52 Co1 67.61(16)
B14 C52 Co1 125.5(2)
B15 C52 Co1 125.0(2)
C51 C52 H52 121.1
B12 C52 H52 119.7
B14 C52 H52 116.3
B15 C52 H52 116.0
Co1 C52 H52 106.7
C50 B1 B8 104.5(3)
C50 B1 B2 106.0(3)
B8 B1 B2 61.0(2)
C50 B1 B7 59.0(2)
B8 B1 B7 58.8(3)
B2 B1 B7 108.5(3)
C50 B1 Co1 63.42(18)
B8 B1 Co1 119.3(3)
B2 B1 Co1 66.31(18)
B7 B1 Co1 117.5(3)
C50 B1 H1 125.4
B8 B1 H1 120.6
B2 B1 H1 121.5
B7 B1 H1 120.4
Co1 B1 H1 111.2
O2 B2 B1 122.0(4)
O2 B2 B8 119.1(3)
B1 B2 B8 59.3(2)
O2 B2 B4 123.1(4)
B1 B2 B4 104.5(3)
B8 B2 B4 58.6(3)
O2 B2 B3 127.5(4)
B1 B2 B3 103.9(3)
B8 B2 B3 104.9(3)
B4 B2 B3 58.5(3)
O2 B2 Co1 114.7(3)
B1 B2 Co1 64.1(2)
B8 B2 Co1 115.9(3)
B4 B2 Co1 114.0(3)
B3 B2 Co1 62.4(2)
C49 B3 B5 57.5(4)
C49 B3 B4 104.5(4)
B5 B3 B4 59.7(3)
C49 B3 B2 106.1(4)
B5 B3 B2 108.2(3)
B4 B3 B2 60.6(3)
C49 B3 Co1 64.2(2)
B5 B3 Co1 116.6(4)
B4 B3 Co1 118.8(3)
B2 B3 Co1 66.0(2)
C49 B3 H3A 125.4
B5 B3 H3A 120.9
B4 B3 H3A 120.5
B2 B3 H3A 121.7
Co1 B3 H3A 111.5
B9 B4 B8 60.6(3)
B9 B4 B5 59.3(4)
B8 B4 B5 106.8(5)
B9 B4 B3 108.7(4)
B8 B4 B3 107.9(4)
B5 B4 B3 60.1(3)
B9 B4 B2 109.8(4)
B8 B4 B2 59.9(3)
B5 B4 B2 108.8(3)
B3 B4 B2 60.9(3)
B9 B4 H4 120.9
B8 B4 H4 122.3
B5 B4 H4 122.4
B3 B4 H4 121.3
B2 B4 H4 120.5
C49 B5 B6 62.3(4)
C49 B5 B9 108.4(5)
B6 B5 B9 62.1(4)
C49 B5 B4 104.7(4)
B6 B5 B4 109.4(4)
B9 B5 B4 58.9(3)
C49 B5 B3 57.4(3)
B6 B5 B3 110.3(4)
B9 B5 B3 108.4(4)
B4 B5 B3 60.2(3)
C49 B5 H5 123.2
B6 B5 H5 118.6
B9 B5 H5 121.2
B4 B5 H5 123.1
B3 B5 H5 121.7
C50 B6 B5 102.3(4)
C50 B6 B7 59.7(3)
B5 B6 B7 107.1(5)
C50 B6 C49 55.1(2)
B5 B6 C49 57.7(3)
B7 B6 C49 103.7(3)
C50 B6 B9 104.0(4)
B5 B6 B9 59.9(4)
B7 B6 B9 59.4(3)
C49 B6 B9 103.3(5)
C50 B6 H6 125.5
B5 B6 H6 123.2
B7 B6 H6 122.1
C49 B6 H6 125.9
B9 B6 H6 123.4
C50 B7 B6 59.3(3)
C50 B7 B9 105.3(4)
B6 B7 B9 61.6(4)
C50 B7 B8 104.6(3)
B6 B7 B8 111.1(5)
B9 B7 B8 61.2(3)
C50 B7 B1 57.7(2)
B6 B7 B1 109.1(3)
B9 B7 B1 109.0(4)
B8 B7 B1 60.3(2)
C50 B7 H7A 125.5
B6 B7 H7A 119.6
B9 B7 H7A 121.3
B8 B7 H7A 121.3
B1 B7 H7A 121.5
B7 B8 B1 60.9(2)
B7 B8 B9 59.2(3)
B1 B8 B9 108.0(3)
B7 B8 B4 105.7(4)
B1 B8 B4 107.1(3)
B9 B8 B4 58.4(3)
B7 B8 B2 109.2(3)
B1 B8 B2 59.7(2)
B9 B8 B2 109.3(3)
B4 B8 B2 61.5(3)
B7 B8 H8A 122.1
B1 B8 H8A 121.8
B9 B8 H8A 122.0
B4 B8 H8A 123.1
B2 B8 H8A 120.2
B4 B9 B7 108.0(3)
B4 B9 B5 61.8(4)
B7 B9 B5 105.3(4)
B4 B9 B8 61.0(3)
B7 B9 B8 59.6(3)
B5 B9 B8 109.1(4)
B4 B9 B6 108.6(4)
B7 B9 B6 59.0(3)
B5 B9 B6 58.1(4)
B8 B9 B6 107.8(4)
B4 B9 H9 120.3
B7 B9 H9 123.2
B5 B9 H9 122.3
B8 B9 H9 121.0
B6 B9 H9 122.5
C51 B10 B11 105.5(3)
C51 B10 B17 105.0(2)
B11 B10 B17 60.2(2)
C51 B10 B16 58.7(2)
B11 B10 B16 107.9(3)
B17 B10 B16 59.7(2)
C51 B10 Co1 62.94(15)
B11 B10 Co1 65.89(17)
B17 B10 Co1 118.3(2)
B16 B10 Co1 116.4(2)
C51 B10 H10 125.4
B11 B10 H10 122.1
B17 B10 H10 120.5
B16 B10 H10 120.5
Co1 B10 H10 112.2
B12 B11 B10 106.5(3)
B12 B11 B17 106.1(2)
B10 B11 B17 59.9(2)
B12 B11 B13 59.3(2)
B10 B11 B13 107.6(3)
B17 B11 B13 59.5(2)
B12 B11 Co1 63.69(18)
B10 B11 Co1 64.74(17)
B17 B11 Co1 117.1(2)
B13 B11 Co1 116.6(2)
B12 B11 H11 123.9
B10 B11 H11 122.5
B17 B11 H11 120.7
B13 B11 H11 120.5
Co1 B11 H11 112.8
C52 B12 B11 107.4(3)
C52 B12 B13 106.6(3)
B11 B12 B13 61.5(2)
C52 B12 B14 59.4(2)
B11 B12 B14 110.3(3)
B13 B12 B14 60.3(2)
C52 B12 Co1 64.10(17)
B11 B12 Co1 67.27(19)
B13 B12 Co1 121.6(2)
B14 B12 Co1 119.2(2)
C52 B12 H12A 124.7
B11 B12 H12A 120.6
B13 B12 H12A 119.1
B14 B12 H12A 119.2
Co1 B12 H12A 109.8
B12 B13 B14 60.1(2)
B12 B13 B17 106.4(3)
B14 B13 B17 107.7(3)
B12 B13 B18 106.9(3)
B14 B13 B18 59.5(2)
B17 B13 B18 60.3(2)
B12 B13 B11 59.2(2)
B14 B13 B11 108.2(3)
B17 B13 B11 60.0(2)
B18 B13 B11 108.4(3)
B12 B13 H13A 122.9
B14 B13 H13A 121.6
B17 B13 H13A 122.2
B18 B13 H13A 121.8
B11 B13 H13A 121.5
C52 B14 B12 57.9(2)
C52 B14 B15 59.2(2)
B12 B14 B15 107.3(3)
C52 B14 B18 105.1(2)
B12 B14 B18 107.6(3)
B15 B14 B18 59.9(2)
C52 B14 B13 104.8(2)
B12 B14 B13 59.6(2)
B15 B14 B13 108.7(3)
B18 B14 B13 60.9(2)
C52 B14 H14 124.7
B12 B14 H14 122.4
B15 B14 H14 121.4
B18 B14 H14 122.1
B13 B14 H14 121.8
C52 B15 C51 56.92(18)
C52 B15 B18 104.9(3)
C51 B15 B18 105.7(2)
C52 B15 B14 58.7(2)
C51 B15 B14 105.0(2)
B18 B15 B14 60.1(2)
C52 B15 B16 103.9(2)
C51 B15 B16 58.70(19)
B18 B15 B16 60.2(2)
B14 B15 B16 107.6(3)
C52 B15 H15 124.9
C51 B15 H15 124.1
B18 B15 H15 122.4
B14 B15 H15 122.1
B16 B15 H15 122.6
C51 B16 B18 106.0(2)
C51 B16 B15 59.7(2)
B18 B16 B15 59.6(2)
C51 B16 B17 105.6(3)
B18 B16 B17 60.6(2)
B15 B16 B17 108.2(3)
C51 B16 B10 59.1(2)
B18 B16 B10 108.9(3)
B15 B16 B10 108.9(2)
B17 B16 B10 60.0(2)
C51 B16 H16 123.8
B18 B16 H16 121.8
B15 B16 H16 121.3
B17 B16 H16 122.1
B10 B16 H16 121.0
B16 B17 B13 107.8(3)
B16 B17 B10 60.3(2)
B13 B17 B10 108.3(3)
B16 B17 B11 108.2(3)
B13 B17 B11 60.5(2)
B10 B17 B11 59.9(2)
B16 B17 B18 59.6(2)
B13 B17 B18 60.3(2)
B10 B17 B18 108.3(3)
B11 B17 B18 108.8(2)
B16 B17 H17A 121.9
B13 B17 H17A 121.5
B10 B17 H17A 121.5
B11 B17 H17A 121.3
B18 B17 H17A 121.4
B15 B18 B14 60.1(2)
B15 B18 B16 60.2(2)
B14 B18 B16 107.6(3)
B15 B18 B17 108.0(2)
B14 B18 B17 107.1(2)
B16 B18 B17 59.7(2)
B15 B18 B13 107.9(2)
B14 B18 B13 59.6(2)
B16 B18 B13 107.3(2)
B17 B18 B13 59.5(2)
B15 B18 H18A 121.4
B14 B18 H18A 122.1
B16 B18 H18A 122.0
B17 B18 H18A 122.2
B13 B18 H18A 122.2
H1S O1S H2S 109(3)
C5S N1S C1S 116.3(3)
N1S C1S C2S 123.5(3)
N1S C1S H1S1 118.2
C2S C1S H1S1 118.2
C1S C2S C3S 119.3(3)
C1S C2S H2S1 120.3
C3S C2S H2S1 120.3
C2S C3S C4S 118.3(3)
C2S C3S H3S 120.8
C4S C3S H3S 120.8
C3S C4S C5S 118.6(3)
C3S C4S H4S 120.7
C5S C4S H4S 120.7
N1S C5S C4S 124.0(3)
N1S C5S H5S 118.0
C4S C5S H5S 118.0
C6S N2S C10S 117.1(4)
N2S C6S C7S 122.6(6)
N2S C6S H6S 118.7
C7S C6S H6S 118.7
C8S C7S C6S 117.5(6)
C8S C7S H7S 121.3
C6S C7S H7S 121.3
C9S C8S C7S 119.4(6)
C9S C8S H8S 120.3
C7S C8S H8S 120.3
C8S C9S C10S 119.6(6)
C8S C9S H9S 120.2
C10S C9S H9S 120.2
N2S C10S C9S 123.8(5)
N2S C10S H10S 118.1
C9S C10S H10S 118.1

loop_
_geom_bond_atom_site_label_1
_geom_bond_atom_site_label_2
_geom_bond_distance
O1 C46 1.415(5)
O1 C47 1.425(5)
C46 C45 1.535(6)
C46 H46A 0.9900
C46 H46B 0.9900
C47 C48 1.495(6)
C47 H47A 0.9900
C47 H47B 0.9900
C48 O2 1.506(6)
C48 H48A 0.9900
C48 H48B 0.9900
O1' C46' 1.386(14)
O1' C47' 1.454(14)
C46' C45 1.538(11)
C46' H46C 0.9900
C46' H46D 0.9900
C47' C48' 1.503(15)
C47' H47C 0.9900
C47' H47D 0.9900
C48' O2 1.386(12)
C48' H48C 0.9900
C48' H48D 0.9900
C45 N21 1.481(4)
C45 H45A 0.9900
C45 H45B 0.9900
C45 H45C 0.9900
C45 H45D 0.9900
Co1 C49 2.017(4)
Co1 C52 2.021(3)
Co1 C50 2.022(4)
Co1 C51 2.035(3)
Co1 B3 2.076(5)
Co1 B12 2.077(4)
Co1 B1 2.102(4)
Co1 B10 2.117(4)
Co1 B11 2.137(4)
Co1 B2 2.140(4)
O2 B2 1.387(5)
N21 C1 1.393(4)
N21 C4 1.400(4)
N22 C9 1.370(4)
N22 C6 1.382(4)
N22 H22N 0.86(3)
N23 C11 1.360(4)
N23 C14 1.362(4)
N24 C16 1.361(4)
N24 C19 1.378(4)
N24 H24N 0.83(3)
C1 C2 1.416(4)
C1 C20 1.418(4)
C2 C3 1.368(4)
C2 H2 0.9500
C3 C4 1.418(4)
C3 H3 0.9500
C4 C5 1.407(4)
C5 C6 1.409(4)
C5 C21 1.491(4)
C6 C7 1.423(4)
C7 C8 1.357(4)
C7 H7 0.9500
C8 C9 1.434(4)
C8 H8 0.9500
C9 C10 1.405(4)
C10 C11 1.418(4)
C10 C27 1.488(4)
C11 C12 1.460(4)
C12 C13 1.346(4)
C12 H12 0.9500
C13 C14 1.458(4)
C13 H13 0.9500
C14 C15 1.404(4)
C15 C16 1.414(4)
C15 C33 1.489(4)
C16 C17 1.428(4)
C17 C18 1.356(4)
C17 H17 0.9500
C18 C19 1.429(4)
C18 H18 0.9500
C19 C20 1.404(4)
C20 C39 1.482(4)
C21 C22 1.398(4)
C21 C26 1.403(4)
C22 C23 1.389(4)
C22 H22 0.9500
C23 C24 1.385(4)
C23 H23 0.9500
C24 C25 1.387(5)
C24 H24 0.9500
C25 C26 1.387(4)
C25 H25 0.9500
C26 H26 0.9500
C27 C28 1.394(4)
C27 C32 1.399(4)
C28 C29 1.391(5)
C28 H28 0.9500
C29 C30 1.385(6)
C29 H29 0.9500
C30 C31 1.367(5)
C30 H30 0.9500
C31 C32 1.381(4)
C31 H31 0.9500
C32 H32 0.9500
C33 C34 1.386(4)
C33 C38 1.395(4)
C34 C35 1.380(4)
C34 H34 0.9500
C35 C36 1.381(5)
C35 H35 0.9500
C36 C37 1.376(6)
C36 H36 0.9500
C37 C38 1.379(5)
C37 H37 0.9500
C38 H38 0.9500
C39 C40 1.396(4)
C39 C44 1.401(4)
C40 C41 1.381(4)
C40 H40 0.9500
C41 C42 1.375(5)
C41 H41 0.9500
C42 C43 1.384(5)
C42 H42 0.9500
C43 C44 1.378(4)
C43 H43 0.9500
C44 H44 0.9500
C49 C50 1.595(6)
C49 B3 1.663(8)
C49 B5 1.667(7)
C49 B6 1.746(7)
C49 H49 1.1200
C50 B1 1.687(6)
C50 B6 1.703(6)
C50 B7 1.711(6)
C50 H50 1.1200
C51 C52 1.645(4)
C51 B16 1.721(5)
C51 B10 1.729(5)
C51 B15 1.739(5)
C51 H51 1.1200
C52 B12 1.677(5)
C52 B14 1.704(5)
C52 B15 1.712(4)
C52 H52 1.1200
B1 B8 1.772(6)
B1 B2 1.780(6)
B1 B7 1.784(5)
B1 H1 1.1200
B2 B8 1.803(5)
B2 B4 1.830(7)
B2 B3 1.837(7)
B3 B5 1.792(9)
B3 B4 1.792(6)
B3 H3A 1.1200
B4 B9 1.733(9)
B4 B8 1.778(7)
B4 B5 1.785(9)
B4 H4 1.1200
B5 B6 1.708(11)
B5 B9 1.740(8)
B5 H5 1.1200
B6 B7 1.732(8)
B6 B9 1.777(9)
B6 H6 1.1200
B7 B9 1.739(9)
B7 B8 1.746(7)
B7 H7A 1.1200
B8 B9 1.773(7)
B8 H8A 1.1200
B9 H9 1.1200
B10 B11 1.777(6)
B10 B17 1.778(5)
B10 B16 1.782(5)
B10 H10 1.1200
B11 B12 1.750(5)
B11 B17 1.782(5)
B11 B13 1.791(5)
B11 H11 1.1200
B12 B13 1.752(5)
B12 B14 1.760(5)
B12 H12A 1.1200
B13 B14 1.765(6)
B13 B17 1.774(5)
B13 B18 1.788(5)
B13 H13A 1.1200
B14 B15 1.763(5)
B14 B18 1.764(5)
B14 H14 1.1200
B15 B18 1.760(6)
B15 B16 1.771(5)
B15 H15 1.1200
B16 B18 1.770(5)
B16 B17 1.771(5)
B16 H16 1.1200
B17 B18 1.788(5)
B17 H17A 1.1200
B18 H18A 1.1200
O1S H1S 0.85(4)
O1S H2S 0.83(4)
N1S C5S 1.335(4)
N1S C1S 1.341(4)
C1S C2S 1.370(5)
C1S H1S1 0.9500
C2S C3S 1.376(5)
C2S H2S1 0.9500
C3S C4S 1.377(4)
C3S H3S 0.9500
C4S C5S 1.379(4)
C4S H4S 0.9500
C5S H5S 0.9500
N2S C6S 1.320(6)
N2S C10S 1.329(5)
C6S C7S 1.409(8)
C6S H6S 0.9500
C7S C8S 1.389(10)
C7S H7S 0.9500
C8S C9S 1.328(9)
C8S H8S 0.9500
C9S C10S 1.367(6)
C9S H9S 0.9500
C10S H10S 0.9500

loop_
_geom_hbond_atom_site_label_D
_geom_hbond_atom_site_label_H
_geom_hbond_atom_site_label_A
_geom_hbond_distance_DH
_geom_hbond_distance_HA
_geom_hbond_distance_DA
_geom_hbond_angle_DHA
N22 H22N O1S 0.86(3) 2.19(3) 2.992(3) 154(3)
N22 H22N N23 0.86(3) 2.37(3) 2.891(3) 120(3)
N24 H24N O1S 0.83(3) 2.05(3) 2.861(3) 166(3)
N24 H24N N21 0.83(3) 2.67(3) 3.047(3) 109(2)
O1S H2S N1S 0.83(4) 2.03(4) 2.853(4) 171(3)
O1S H1S N2S 0.85(4) 2.04(4) 2.887(4) 175(3)
